data_2207432
loop_
_publ_author_name
'Yu-Mei Dai'
'Xiao-Qin Wang'
'Jin-Feng Huang'

_publ_section_title
Poly[diaqua(\m~6~-benzene-1,2,4,5-tetracarboxylato)(\m~6~-2,5-dicarboxybenzene-1,4-dicarboxylato)disamarium]
_journal_coeditor_code BD6013
_journal_issue 12
_journal_name_full 'Acta Crystallographica Section E'
_journal_page_first m2548
_journal_page_last m2549
_journal_paper_doi 10.1107/S1600536805036081
_journal_volume 61
_journal_year 2005
_chemical_formula_iupac '[Sm2 (C10 H2 O8) (C10 H4 O8) (H2 O)2]'
_chemical_formula_sum 'C20 H10 O18 Sm2'
_chemical_formula_weight 1678
_chemical_name_systematic
;
Poly[aquahemi(\m~6~-benzene-1,2,4,5-tetracarboxylato)hemi(\m~6~-
2,5-dicarboxybenzene-1,4-dicarboxylato)samarium]
;
_space_group_IT_number 2
_symmetry_cell_setting triclinic
_symmetry_space_group_name_Hall '-P 1'
_symmetry_space_group_name_H-M 'P -1'
_atom_sites_solution_hydrogens geom
_atom_sites_solution_primary direct
_atom_sites_solution_secondary difmap
_audit_creation_method SHELXL-97
_cell_angle_alpha 88.316(2)
_cell_angle_beta 73.963(2)
_cell_angle_gamma 76.626(2)
_cell_formula_units_Z 1
_cell_length_a 6.3222(8)
_cell_length_b 9.2626(11)
_cell_length_c 9.4421(12)
_cell_measurement_reflns_used 2333
_cell_measurement_temperature 293(2)
_cell_measurement_theta_max 25.15
_cell_measurement_theta_min 2.25
_cell_volume 516.65(11)
_computing_cell_refinement 'SMART and SAINT (Siemens, 1994)'
_computing_data_collection 'SMART (Siemens, 1996)'
_computing_data_reduction 'XPREP in SHELXTL (Siemens, 1994)'
_computing_molecular_graphics SHELXTL
_computing_publication_material SHELXTL
_computing_structure_refinement SHELXTL
_computing_structure_solution SHELXTL
_diffrn_ambient_temperature 293(2)
_diffrn_measured_fraction_theta_full 0.980
_diffrn_measured_fraction_theta_max 0.980
_diffrn_measurement_device_type 'Siemens SMART CCD area-detector'
_diffrn_measurement_method '\f and \w'
_diffrn_radiation_monochromator graphite
_diffrn_radiation_source 'fine-focus sealed tube'
_diffrn_radiation_type MoK\a
_diffrn_radiation_wavelength 0.71073
_diffrn_reflns_av_R_equivalents 0.0241
_diffrn_reflns_av_sigmaI/netI 0.0330
_diffrn_reflns_limit_h_max 7
_diffrn_reflns_limit_h_min -7
_diffrn_reflns_limit_k_max 11
_diffrn_reflns_limit_k_min -10
_diffrn_reflns_limit_l_max 6
_diffrn_reflns_limit_l_min -11
_diffrn_reflns_number 2737
_diffrn_reflns_theta_full 25.15
_diffrn_reflns_theta_max 25.15
_diffrn_reflns_theta_min 2.25
_diffrn_standards_decay_% 0
_diffrn_standards_interval_count 0
_diffrn_standards_interval_time 0
_diffrn_standards_number 0
_exptl_absorpt_coefficient_mu 5.733
_exptl_absorpt_correction_T_max 0.423
_exptl_absorpt_correction_T_min 0.138
_exptl_absorpt_correction_type empirical
_exptl_absorpt_process_details '(SADABS; Sheldrick, 1996)'
_exptl_crystal_colour yellow
_exptl_crystal_density_diffrn 2.697
_exptl_crystal_density_method 'not measured'
_exptl_crystal_description prism
_exptl_crystal_F_000 398
_exptl_crystal_size_max 0.40
_exptl_crystal_size_mid 0.30
_exptl_crystal_size_min 0.15
_refine_diff_density_max 1.275
_refine_diff_density_min -1.414
_refine_ls_extinction_method none
_refine_ls_goodness_of_fit_ref 1.133
_refine_ls_hydrogen_treatment mixed
_refine_ls_matrix_type full
_refine_ls_number_parameters 185
_refine_ls_number_reflns 1810
_refine_ls_number_restraints 2
_refine_ls_restrained_S_all 1.132
_refine_ls_R_factor_gt 0.0322
_refine_ls_shift/su_max 0.000
_refine_ls_shift/su_mean 0.000
_refine_ls_structure_factor_coef Fsqd
_refine_ls_weighting_details 'calc w = 1/[\s^2^(Fo^2^)+(0.0335P)^2^+5.4125P] where P = (Fo^2^+2Fc^2^)/3'
_refine_ls_weighting_scheme calc
_refine_ls_wR_factor_gt 0.0789
_refine_ls_wR_factor_ref 0.0810
_reflns_number_gt 1734
_reflns_number_total 1846
_reflns_threshold_expression I>2\s(I)
_cod_data_source_file bd6013.cif
_cod_data_source_block I
_cod_depositor_comments
;
The following automatic conversions were performed:
'_symmetry_cell_setting' value 'Triclinic' changed to 'triclinic'
according to '/home/saulius/struct/CIF-dictionaries/cif_core.dic'
dictionary named 'cif_core.dic' version 2.4.1 from 2010-06-29.

Automatic conversion script
Id: cif_fix_enum 1527 2010-12-29 10:47:43Z saulius 

The following automatic conversions were performed:

'_symmetry_cell_setting' value 'Triclinic' changed to 'triclinic'
according to /home/saulius/struct/CIF-dictionaries/cif_core.dic
dictionary named 'cif_core.dic' version 2.4.1 from 2010-06-29.

Automatic conversion script
Id: cif_fix_values 1715 2011-07-08 13:25:40Z adriana 

2017-04-10
Z value and formula fixed to values more according to usual
chemical conventions.                 miguel
;
_cod_original_formula_sum 'C10 H5 O9 Sm'
_cod_original_formula_weight 839
_cod_original_formula_moiety 'C10 H5 O9 Sm'
_cod_original_formula_units_Z 1
_cod_database_code 2207432
_cod_database_fobs_code 2207432

loop_
_symmetry_equiv_pos_as_xyz
'x, y, z'
'-x, -y, -z'

loop_
_atom_site_label
_atom_site_fract_x
_atom_site_fract_y
_atom_site_fract_z
_atom_site_U_iso_or_equiv
_atom_site_adp_type
_atom_site_calc_flag
_atom_site_refinement_flags
_atom_site_occupancy
_atom_site_type_symbol
Sm1 0.15238(5) 0.05958(3) 0.78066(4) 0.00884(14) Uani d . 1 Sm
C1 0.4039(12) 0.3899(7) 0.9614(8) 0.0134(14) Uani d . 1 C
C2 0.3337(12) 0.5366(8) 0.9281(8) 0.0148(14) Uani d . 1 C
H2A 0.2212 0.5618 0.8798 0.018 Uiso calc R 1 H
C3 0.5728(11) 0.3526(7) 1.0350(7) 0.0114(13) Uani d . 1 C
C4 0.3029(11) 0.2750(7) 0.9152(8) 0.0127(14) Uani d . 1 C
C5 0.6590(11) 0.1987(7) 1.0828(8) 0.0138(14) Uani d . 1 C
C6 -0.3927(12) 0.5892(8) 0.5544(8) 0.0140(14) Uani d . 1 C
H6A -0.3184 0.6486 0.5913 0.017 Uiso calc R 1 H
C7 -0.3331(12) 0.4341(8) 0.5688(8) 0.0153(14) Uani d . 1 C
C8 -0.4426(11) 0.3440(7) 0.5126(7) 0.0122(13) Uani d . 1 C
C9 -0.1608(12) 0.3716(8) 0.6458(8) 0.0169(15) Uani d . 1 C
O1 0.3764(9) 0.1391(5) 0.9355(6) 0.0178(11) Uani d . 1 O
O1W -0.1518(10) -0.0503(7) 0.7766(7) 0.0314(14) Uani d D 1 O
H1WA -0.2136 -0.0713 0.8604 0.038 Uiso d RD 1 H
O2 0.1463(9) 0.3150(5) 0.8544(6) 0.0198(11) Uani d . 1 O
O3 0.5495(8) 0.1552(5) 1.2012(5) 0.0168(10) Uani d . 1 O
O4 0.8503(8) 0.1248(5) 1.0121(6) 0.0196(11) Uani d . 1 O
O5 -0.0841(10) 0.4729(6) 0.6973(7) 0.0260(13) Uani d . 1 O
H5A 0.0035 0.4281 0.7540 0.031 Uiso d R 1 H
O6 -0.0976(9) 0.2380(6) 0.6620(6) 0.0238(12) Uani d . 1 O
C10 -0.3958(11) 0.1748(7) 0.5203(8) 0.0119(14) Uani d . 1 C
O7 -0.5408(9) 0.1254(6) 0.6173(6) 0.0250(12) Uani d . 1 O
O8 -0.2312(8) 0.0977(6) 0.4312(6) 0.0208(11) Uani d . 1 O
H1WB -0.194(15) -0.050(11) 0.702(6) 0.03(3) Uiso d D 1 H

loop_
_atom_site_aniso_label
_atom_site_aniso_U_11
_atom_site_aniso_U_22
_atom_site_aniso_U_33
_atom_site_aniso_U_12
_atom_site_aniso_U_13
_atom_site_aniso_U_23
Sm1 0.0107(2) 0.00532(19) 0.0122(2) -0.00211(13) -0.00586(13) 0.00164(12)
C1 0.018(3) 0.010(3) 0.017(3) -0.003(3) -0.012(3) 0.002(3)
C2 0.018(4) 0.010(3) 0.019(4) -0.003(3) -0.009(3) 0.002(3)
C3 0.017(3) 0.006(3) 0.012(3) -0.001(3) -0.007(3) -0.001(3)
C4 0.012(3) 0.013(3) 0.015(3) -0.004(3) -0.006(3) 0.002(3)
C5 0.014(3) 0.008(3) 0.021(4) -0.002(3) -0.008(3) -0.005(3)
C6 0.017(3) 0.010(3) 0.017(3) -0.001(3) -0.009(3) -0.002(3)
C7 0.016(3) 0.014(3) 0.017(3) -0.002(3) -0.007(3) 0.002(3)
C8 0.014(3) 0.011(3) 0.011(3) -0.001(3) -0.004(3) 0.001(3)
C9 0.017(4) 0.017(4) 0.019(4) -0.005(3) -0.010(3) 0.003(3)
O1 0.025(3) 0.009(2) 0.026(3) -0.006(2) -0.017(2) 0.004(2)
O1W 0.027(3) 0.052(4) 0.024(3) -0.025(3) -0.010(3) 0.004(3)
O2 0.024(3) 0.010(2) 0.031(3) -0.003(2) -0.018(2) 0.002(2)
O3 0.021(3) 0.009(2) 0.019(3) 0.000(2) -0.005(2) 0.005(2)
O4 0.015(3) 0.012(3) 0.029(3) 0.003(2) -0.007(2) 0.004(2)
O5 0.033(3) 0.013(3) 0.043(3) -0.006(2) -0.030(3) 0.005(2)
O6 0.032(3) 0.013(3) 0.032(3) -0.004(2) -0.020(3) -0.003(2)
C10 0.012(3) 0.009(3) 0.019(4) -0.008(3) -0.007(3) 0.005(3)
O7 0.031(3) 0.023(3) 0.024(3) -0.013(2) -0.006(2) 0.004(2)
O8 0.017(3) 0.017(3) 0.025(3) -0.001(2) -0.003(2) -0.006(2)

loop_
_atom_type_symbol
_atom_type_description
_atom_type_scat_dispersion_real
_atom_type_scat_dispersion_imag
_atom_type_scat_source
C C 0.0033 0.0016 'International Tables Vol C Tables 4.2.6.8 and 6.1.1.4'
H H 0.0000 0.0000 'International Tables Vol C Tables 4.2.6.8 and 6.1.1.4'
O O 0.0106 0.0060 'International Tables Vol C Tables 4.2.6.8 and 6.1.1.4'
Sm Sm -0.1638 3.4418 'International Tables Vol C Tables 4.2.6.8 and 6.1.1.4'

loop_
_geom_angle_atom_site_label_1
_geom_angle_atom_site_label_2
_geom_angle_atom_site_label_3
_geom_angle_site_symmetry_1
_geom_angle_site_symmetry_3
_geom_angle
_geom_angle_publ_flag
O7 Sm1 O8 1_655 2_556 76.05(18) yes
O7 Sm1 O1W 1_655 . 139.2(2) yes
O8 Sm1 O1W 2_556 . 66.60(19) yes
O7 Sm1 O3 1_655 2_657 80.50(18) yes
O8 Sm1 O3 2_556 2_657 72.76(17) yes
O1W Sm1 O3 . 2_657 102.7(2) yes
O7 Sm1 O4 1_655 1_455 146.00(18) yes
O8 Sm1 O4 2_556 1_455 136.90(17) yes
O1W Sm1 O4 . 1_455 70.57(19) yes
O3 Sm1 O4 2_657 1_455 113.20(16) yes
O7 Sm1 O2 1_655 . 73.30(19) yes
O8 Sm1 O2 2_556 . 141.78(18) yes
O1W Sm1 O2 . . 130.1(2) yes
O3 Sm1 O2 2_657 . 122.87(16) yes
O4 Sm1 O2 1_455 . 73.28(17) yes
O7 Sm1 O6 1_655 . 88.32(19) yes
O8 Sm1 O6 2_556 . 85.73(17) yes
O1W Sm1 O6 . . 73.5(2) yes
O3 Sm1 O6 2_657 . 157.56(17) yes
O4 Sm1 O6 1_455 . 86.79(17) yes
O2 Sm1 O6 . . 71.21(16) yes
O7 Sm1 O1 1_655 . 73.66(18) yes
O8 Sm1 O1 2_556 . 136.72(17) yes
O1W Sm1 O1 . . 146.62(19) yes
O3 Sm1 O1 2_657 . 72.35(16) yes
O4 Sm1 O1 1_455 . 81.04(17) yes
O2 Sm1 O1 . . 51.99(16) yes
O6 Sm1 O1 . . 123.08(16) yes
O7 Sm1 O4 1_655 2_657 128.62(18) yes
O8 Sm1 O4 2_556 2_657 102.63(17) yes
O1W Sm1 O4 . 2_657 77.08(19) yes
O3 Sm1 O4 2_657 2_657 51.85(16) yes
O4 Sm1 O4 1_455 2_657 62.38(18) yes
O2 Sm1 O4 . 2_657 114.21(17) yes
O6 Sm1 O4 . 2_657 143.04(17) yes
O1 Sm1 O4 . 2_657 74.35(16) yes
O7 Sm1 C5 1_655 2_657 105.1(2) ?
O8 Sm1 C5 2_556 2_657 86.40(18) ?
O1W Sm1 C5 . 2_657 88.8(2) ?
O3 Sm1 C5 2_657 2_657 25.84(18) ?
O4 Sm1 C5 1_455 2_657 88.14(18) ?
O2 Sm1 C5 . 2_657 123.29(17) ?
O6 Sm1 C5 . 2_657 162.26(18) ?
O1 Sm1 C5 . 2_657 72.72(17) ?
O4 Sm1 C5 2_657 2_657 26.07(18) ?
O7 Sm1 C4 1_655 . 69.32(19) ?
O8 Sm1 C4 2_556 . 145.15(18) ?
O1W Sm1 C4 . . 147.3(2) ?
O3 Sm1 C4 2_657 . 97.26(18) ?
O4 Sm1 C4 1_455 . 77.91(18) ?
O2 Sm1 C4 . . 25.96(18) ?
O6 Sm1 C4 . . 96.87(18) ?
O1 Sm1 C4 . . 26.21(18) ?
O4 Sm1 C4 2_657 . 95.97(18) ?
C5 Sm1 C4 2_657 . 98.67(19) ?
C2 C1 C3 . . 118.9(6) ?
C2 C1 C4 . . 119.5(6) ?
C3 C1 C4 . . 121.6(6) ?
C1 C2 C3 . 2_667 121.7(7) ?
C1 C2 H2A . . 119.1 ?
C3 C2 H2A 2_667 . 119.1 ?
C2 C3 C1 2_667 . 119.4(6) ?
C2 C3 C5 2_667 . 116.1(6) ?
C1 C3 C5 . . 124.5(6) ?
O2 C4 O1 . . 120.7(6) ?
O2 C4 C1 . . 119.1(6) ?
O1 C4 C1 . . 120.3(6) ?
O2 C4 Sm1 . . 59.5(3) ?
O1 C4 Sm1 . . 61.8(3) ?
C1 C4 Sm1 . . 170.9(5) ?
O3 C5 O4 . . 121.6(6) ?
O3 C5 C3 . . 118.8(6) ?
O4 C5 C3 . . 119.0(6) ?
O3 C5 Sm1 . 2_657 58.3(3) ?
O4 C5 Sm1 . 2_657 63.6(4) ?
C3 C5 Sm1 . 2_657 167.6(5) ?
C8 C6 C7 2_466 . 122.4(6) ?
C8 C6 H6A 2_466 . 118.8 ?
C7 C6 H6A . . 118.8 ?
C8 C7 C6 . . 119.1(6) ?
C8 C7 C9 . . 121.7(6) ?
C6 C7 C9 . . 119.1(6) ?
C6 C8 C7 2_466 . 118.5(6) ?
C6 C8 C10 2_466 . 116.6(6) ?
C7 C8 C10 . . 124.9(6) ?
O6 C9 O5 . . 123.3(7) ?
O6 C9 C7 . . 123.3(7) ?
O5 C9 C7 . . 113.3(6) ?
C4 O1 Sm1 . . 92.0(4) ?
Sm1 O1W H1WA . . 109.7 ?
Sm1 O1W H1WB . . 121(7) ?
H1WA O1W H1WB . . 128.7 ?
C4 O2 Sm1 . . 94.6(4) ?
C5 O3 Sm1 . 2_657 95.9(4) ?
C5 O4 Sm1 . 1_655 150.6(5) ?
C5 O4 Sm1 . 2_657 90.3(4) ?
Sm1 O4 Sm1 1_655 2_657 117.62(18) ?
C9 O5 H5A . . 108.2 ?
C9 O6 Sm1 . . 141.6(5) ?
O8 C10 O7 . . 124.9(6) ?
O8 C10 C8 . . 119.6(6) ?
O7 C10 C8 . . 115.4(6) ?
C10 O7 Sm1 . 1_455 171.1(5) ?
C10 O8 Sm1 . 2_556 138.7(5) ?

loop_
_geom_bond_atom_site_label_1
_geom_bond_atom_site_label_2
_geom_bond_site_symmetry_2
_geom_bond_distance
_geom_bond_publ_flag
Sm1 O7 1_655 2.313(5) yes
Sm1 O8 2_556 2.378(5) yes
Sm1 O1W . 2.384(5) yes
Sm1 O3 2_657 2.442(5) yes
Sm1 O4 1_455 2.455(5) yes
Sm1 O2 . 2.474(5) yes
Sm1 O6 . 2.479(5) yes
Sm1 O1 . 2.525(5) yes
Sm1 O4 2_657 2.558(5) yes
Sm1 C5 2_657 2.856(7) ?
Sm1 C4 . 2.863(7) ?
C1 C2 . 1.384(10) ?
C1 C3 . 1.402(9) ?
C1 C4 . 1.492(9) ?
C2 C3 2_667 1.393(10) ?
C2 H2A . 0.9300 ?
C3 C2 2_667 1.393(10) ?
C3 C5 . 1.507(9) ?
C4 O2 . 1.257(8) ?
C4 O1 . 1.265(8) ?
C5 O3 . 1.252(9) ?
C5 O4 . 1.255(8) ?
C5 Sm1 2_657 2.856(7) ?
C6 C8 2_466 1.382(10) ?
C6 C7 . 1.411(10) ?
C6 H6A . 0.9300 ?
C7 C8 . 1.398(10) ?
C7 C9 . 1.473(10) ?
C8 C6 2_466 1.382(10) ?
C8 C10 . 1.529(9) ?
C9 O6 . 1.227(9) ?
C9 O5 . 1.311(9) ?
O1W H1WA . 0.8200 ?
O1W H1WB . 0.82(2) ?
O3 Sm1 2_657 2.442(5) ?
O4 Sm1 1_655 2.455(5) ?
O4 Sm1 2_657 2.558(5) ?
O5 H5A . 0.8997 ?
C10 O8 . 1.229(9) ?
C10 O7 . 1.263(9) ?
O7 Sm1 1_455 2.313(5) ?
O8 Sm1 2_556 2.378(5) ?

loop_
_geom_hbond_atom_site_label_D
_geom_hbond_atom_site_label_H
_geom_hbond_atom_site_label_A
_geom_hbond_site_symmetry_A
_geom_hbond_distance_DH
_geom_hbond_distance_HA
_geom_hbond_distance_DA
_geom_hbond_angle_DHA
O1W H1WA O1 2_557 0.82 2.07 2.891(8) 175
O5 H5A O2 . 0.90 1.67 2.558(7) 168

loop_
_geom_torsion_atom_site_label_1
_geom_torsion_atom_site_label_2
_geom_torsion_atom_site_label_3
_geom_torsion_atom_site_label_4
_geom_torsion_site_symmetry_1
_geom_torsion_site_symmetry_4
_geom_torsion
C3 C1 C2 C3 . 2_667 0.3(12)
C4 C1 C2 C3 . 2_667 -178.2(6)
C2 C1 C3 C2 . 2_667 -0.3(12)
C4 C1 C3 C2 . 2_667 178.1(6)
C2 C1 C3 C5 . . 177.7(6)
C4 C1 C3 C5 . . -3.8(11)
C2 C1 C4 O2 . . -4.1(10)
C3 C1 C4 O2 . . 177.5(7)
C2 C1 C4 O1 . . 175.0(7)
C3 C1 C4 O1 . . -3.5(11)
C2 C1 C4 Sm1 . . 74(3)
C3 C1 C4 Sm1 . . -104(3)
O7 Sm1 C4 O2 1_655 . 94.2(4)
O8 Sm1 C4 O2 2_556 . 101.0(5)
O1W Sm1 C4 O2 . . -61.3(6)
O3 Sm1 C4 O2 2_657 . 171.2(4)
O4 Sm1 C4 O2 1_455 . -76.6(4)
O6 Sm1 C4 O2 . . 8.6(4)
O1 Sm1 C4 O2 . . -170.9(7)
O4 Sm1 C4 O2 2_657 . -136.6(4)
C5 Sm1 C4 O2 2_657 . -162.8(4)
O7 Sm1 C4 O1 1_655 . -94.9(4)
O8 Sm1 C4 O1 2_556 . -88.1(5)
O1W Sm1 C4 O1 . . 109.5(5)
O3 Sm1 C4 O1 2_657 . -18.0(4)
O4 Sm1 C4 O1 1_455 . 94.3(4)
O2 Sm1 C4 O1 . . 170.9(7)
O6 Sm1 C4 O1 . . 179.5(4)
O4 Sm1 C4 O1 2_657 . 34.2(4)
C5 Sm1 C4 O1 2_657 . 8.1(4)
O7 Sm1 C4 C1 1_655 . 11(3)
O8 Sm1 C4 C1 2_556 . 18(3)
O1W Sm1 C4 C1 . . -145(3)
O3 Sm1 C4 C1 2_657 . 88(3)
O4 Sm1 C4 C1 1_455 . -160(3)
O2 Sm1 C4 C1 . . -83(3)
O6 Sm1 C4 C1 . . -75(3)
O1 Sm1 C4 C1 . . 106(3)
O4 Sm1 C4 C1 2_657 . 140(3)
C5 Sm1 C4 C1 2_657 . 114(3)
C2 C3 C5 O3 2_667 . 95.7(8)
C1 C3 C5 O3 . . -82.3(9)
C2 C3 C5 O4 2_667 . -76.2(8)
C1 C3 C5 O4 . . 105.7(8)
C2 C3 C5 Sm1 2_667 2_657 23(3)
C1 C3 C5 Sm1 . 2_657 -155.3(19)
C8 C6 C7 C8 2_466 . 0.5(12)
C8 C6 C7 C9 2_466 . -178.1(7)
C6 C7 C8 C6 . 2_466 -0.5(11)
C9 C7 C8 C6 . 2_466 178.1(7)
C6 C7 C8 C10 . . -179.9(6)
C9 C7 C8 C10 . . -1.4(11)
C8 C7 C9 O6 . . 2.1(12)
C6 C7 C9 O6 . . -179.3(7)
C8 C7 C9 O5 . . -176.9(7)
C6 C7 C9 O5 . . 1.7(10)
O2 C4 O1 Sm1 . . 9.2(7)
C1 C4 O1 Sm1 . . -169.9(6)
O7 Sm1 O1 C4 1_655 . 76.3(4)
O8 Sm1 O1 C4 2_556 . 123.6(4)
O1W Sm1 O1 C4 . . -112.4(5)
O3 Sm1 O1 C4 2_657 . 161.3(4)
O4 Sm1 O1 C4 1_455 . -80.8(4)
O2 Sm1 O1 C4 . . -5.1(4)
O6 Sm1 O1 C4 . . -0.6(5)
O4 Sm1 O1 C4 2_657 . -144.5(4)
C5 Sm1 O1 C4 2_657 . -171.6(5)
O1 C4 O2 Sm1 . . -9.4(7)
C1 C4 O2 Sm1 . . 169.7(5)
O7 Sm1 O2 C4 1_655 . -76.9(4)
O8 Sm1 O2 C4 2_556 . -114.9(4)
O1W Sm1 O2 C4 . . 141.8(4)
O3 Sm1 O2 C4 2_657 . -10.5(5)
O4 Sm1 O2 C4 1_455 . 96.7(4)
O6 Sm1 O2 C4 . . -170.9(5)
O1 Sm1 O2 C4 . . 5.1(4)
O4 Sm1 O2 C4 2_657 . 48.5(5)
C5 Sm1 O2 C4 2_657 . 20.5(5)
O4 C5 O3 Sm1 . 2_657 5.6(7)
C3 C5 O3 Sm1 . 2_657 -166.1(5)
O3 C5 O4 Sm1 . 1_655 157.4(6)
C3 C5 O4 Sm1 . 1_655 -30.9(13)
Sm1 C5 O4 Sm1 2_657 1_655 162.7(10)
O3 C5 O4 Sm1 . 2_657 -5.4(7)
C3 C5 O4 Sm1 . 2_657 166.3(5)
O5 C9 O6 Sm1 . . 2.9(13)
C7 C9 O6 Sm1 . . -176.0(5)
O7 Sm1 O6 C9 1_655 . -67.4(8)
O8 Sm1 O6 C9 2_556 . -143.5(9)
O1W Sm1 O6 C9 . . 149.6(9)
O3 Sm1 O6 C9 2_657 . -127.1(8)
O4 Sm1 O6 C9 1_455 . 79.0(8)
O2 Sm1 O6 C9 . . 5.5(8)
O1 Sm1 O6 C9 . . 1.8(9)
O4 Sm1 O6 C9 2_657 . 111.1(8)
C5 Sm1 O6 C9 2_657 . 152.6(8)
C4 Sm1 O6 C9 . . 1.6(9)
C6 C8 C10 O8 2_466 . 100.4(8)
C7 C8 C10 O8 . . -80.1(9)
C6 C8 C10 O7 2_466 . -76.5(8)
C7 C8 C10 O7 . . 102.9(8)
O8 C10 O7 Sm1 . 1_455 -128(3)
C8 C10 O7 Sm1 . 1_455 49(3)
O7 C10 O8 Sm1 . 2_556 70.3(10)
C8 C10 O8 Sm1 . 2_556 -106.3(7)
